data_4079357
loop_
_publ_author_name
'Zhang, Pengrong'
'Berg, David J.'
'Mitchell, Reginald H.'
'Oliver, Allen'
'Patrick, Brian'

_publ_section_title
;
 Platinum Complexes of Alkynyl-Substituted Dimethyldihydropyrenes
;
_journal_issue 23
_journal_name_full Organometallics
_journal_page_first 8121
_journal_paper_doi 10.1021/om3007008
_journal_volume 31
_journal_year 2012
_chemical_formula_moiety 'C100 H96 P2 Pt, C6 H14'
_chemical_formula_sum 'C106 H110 P2 Pt'
_chemical_formula_weight 1640.97
_chemical_name_common '[(DHP-CC-)2Pt(PPh3)2] + C6H14'
_chemical_name_systematic
; 
 ? 
;
_space_group_IT_number 2
_symmetry_cell_setting triclinic
_symmetry_space_group_name_Hall '-P 1'
_symmetry_space_group_name_H-M 'P -1'
_atom_sites_solution_hydrogens geom
_atom_sites_solution_primary direct
_atom_sites_solution_secondary difmap
_audit_creation_method SHELXL-97
_cell_angle_alpha 74.057(1)
_cell_angle_beta 83.274(1)
_cell_angle_gamma 65.509(1)
_cell_formula_units_Z 1
_cell_length_a 12.5087(5)
_cell_length_b 13.9309(6)
_cell_length_c 14.9918(6)
_cell_measurement_reflns_used 9917
_cell_measurement_temperature 90(2)
_cell_measurement_theta_max 26.33
_cell_measurement_theta_min 2.27
_cell_volume 2285.92(16)
_computing_cell_refinement 'SAINT+  v. 7.23a (Bruker, 2006)'
_computing_data_collection 'SMART v. 5.632 (Bruker, 2006)'
_computing_data_reduction 'SAINT+  v. 7.23a (Bruker, 2006)'
_computing_molecular_graphics 'XP, SHELXTL  v. 6.14 (Bruker, 2003)'
_computing_publication_material 'XCIF, SHELXTL, v. 6.14 (Bruker, 2001)'
_computing_structure_refinement 'XL, SHELXTL  v. 6.14 (Bruker, 2003)'
_computing_structure_solution 'XS, SHELXTL  v. 6.14 (Bruker, 2003)'
_diffrn_ambient_temperature 90(2)
_diffrn_detector_area_resol_mean 8.3
_diffrn_measured_fraction_theta_full 0.999
_diffrn_measured_fraction_theta_max 0.999
_diffrn_measurement_device_type 'Bruker/Siemens SMART APEX'
_diffrn_measurement_method '\w scans'
_diffrn_radiation_monochromator graphite
_diffrn_radiation_source 'normal-focus sealed tube'
_diffrn_radiation_type MoK\a
_diffrn_radiation_wavelength 0.71073
_diffrn_reflns_av_R_equivalents 0.0299
_diffrn_reflns_av_sigmaI/netI 0.0324
_diffrn_reflns_limit_h_max 15
_diffrn_reflns_limit_h_min -15
_diffrn_reflns_limit_k_max 16
_diffrn_reflns_limit_k_min -16
_diffrn_reflns_limit_l_max 17
_diffrn_reflns_limit_l_min -17
_diffrn_reflns_number 26652
_diffrn_reflns_theta_full 25.25
_diffrn_reflns_theta_max 25.25
_diffrn_reflns_theta_min 1.89
_exptl_absorpt_coefficient_mu 1.615
_exptl_absorpt_correction_T_max 0.9236
_exptl_absorpt_correction_T_min 0.5644
_exptl_absorpt_correction_type multi-scan
_exptl_absorpt_process_details 'SADABS-2004/1 ; Bruker, 2004'
_exptl_crystal_colour red
_exptl_crystal_density_diffrn 1.192
_exptl_crystal_density_method 'not measured'
_exptl_crystal_description fragment
_exptl_crystal_F_000 854
_exptl_crystal_size_max 0.40
_exptl_crystal_size_mid 0.20
_exptl_crystal_size_min 0.05
_refine_diff_density_max 1.218
_refine_diff_density_min -0.305
_refine_diff_density_rms 0.106
_refine_ls_extinction_method none
_refine_ls_goodness_of_fit_ref 1.086
_refine_ls_hydrogen_treatment constr
_refine_ls_matrix_type full
_refine_ls_number_parameters 569
_refine_ls_number_reflns 8259
_refine_ls_number_restraints 0
_refine_ls_restrained_S_all 1.086
_refine_ls_R_factor_all 0.0308
_refine_ls_R_factor_gt 0.0304
_refine_ls_shift/su_max 0.001
_refine_ls_shift/su_mean 0.000
_refine_ls_structure_factor_coef Fsqd
_refine_ls_weighting_details 'calc w=1/[\s^2^(Fo^2^)+(0.0652P)^2^+0.6229P] where P=(Fo^2^+2Fc^2^)/3'
_refine_ls_weighting_scheme calc
_refine_ls_wR_factor_gt 0.0927
_refine_ls_wR_factor_ref 0.0930
_reflns_number_gt 8193
_reflns_number_total 8259
_reflns_threshold_expression I>2\s(I)
_cod_data_source_file om3007008_si_007.cif
_cod_data_source_block bt1106
_cod_original_sg_symbol_H-M P-1
_cod_database_code 4079357

loop_
_symmetry_equiv_pos_as_xyz
'x, y, z'
'-x, -y, -z'

loop_
_atom_site_label
_atom_site_type_symbol
_atom_site_fract_x
_atom_site_fract_y
_atom_site_fract_z
_atom_site_U_iso_or_equiv
_atom_site_adp_type
_atom_site_occupancy
_atom_site_symmetry_multiplicity
_atom_site_calc_flag
_atom_site_refinement_flags
_atom_site_disorder_assembly
_atom_site_disorder_group
C1 C 0.4325(3) 0.1078(3) 0.3809(2) 0.0266(7) Uani 1 1 d . . .
C2 C 0.3955(3) 0.1647(3) 0.3046(2) 0.0259(7) Uani 1 1 d . . .
C3 C 0.3473(3) 0.2226(3) 0.2141(2) 0.0275(7) Uani 1 1 d . . .
C4 C 0.3579(3) 0.3229(3) 0.1693(2) 0.0303(7) Uani 1 1 d . . .
H4A H 0.3977 0.3491 0.2007 0.036 Uiso 1 1 calc R . .
C5 C 0.3133(3) 0.3825(3) 0.0836(2) 0.0291(7) Uani 1 1 d . . .
C6 C 0.3225(3) 0.4833(3) 0.0389(2) 0.0307(7) Uani 1 1 d . . .
H6A H 0.3605 0.5110 0.0704 0.037 Uiso 1 1 calc R . .
C7 C 0.2789(3) 0.5411(3) -0.0473(2) 0.0298(7) Uani 1 1 d . . .
C8 C 0.2218(3) 0.4987(3) -0.0948(2) 0.0310(7) Uani 1 1 d . . .
H8A H 0.1930 0.5390 -0.1555 0.037 Uiso 1 1 calc R . .
C9 C 0.2066(3) 0.4050(3) -0.0583(2) 0.0297(7) Uani 1 1 d . . .
C10 C 0.1443(3) 0.3636(3) -0.1050(2) 0.0318(7) Uani 1 1 d . . .
C11 C 0.0947(4) 0.4211(3) -0.1936(3) 0.0421(9) Uani 1 1 d . . .
H11A H 0.1068 0.4850 -0.2250 0.051 Uiso 1 1 calc R A .
C12 C 0.0297(4) 0.3879(4) -0.2357(3) 0.0465(10) Uani 1 1 d . . .
H12A H -0.0026 0.4288 -0.2954 0.056 Uiso 1 1 calc R . .
C13 C 0.0109(4) 0.2951(3) -0.1918(3) 0.0440(10) Uani 1 1 d . . .
H13A H -0.0353 0.2725 -0.2206 0.053 Uiso 1 1 calc R A .
C14 C 0.0593(3) 0.2359(3) -0.1062(3) 0.0356(8) Uani 1 1 d . . .
H14A H 0.0473 0.1714 -0.0769 0.043 Uiso 1 1 calc R . .
C15 C 0.1265(3) 0.2679(3) -0.0601(2) 0.0298(7) Uani 1 1 d . . .
C16 C 0.1768(3) 0.2034(3) 0.0313(2) 0.0294(7) Uani 1 1 d . A .
C17 C 0.1670(3) 0.1093(3) 0.0770(2) 0.0289(7) Uani 1 1 d . . .
H17A H 0.1250 0.0831 0.0477 0.035 Uiso 1 1 calc R A .
C18 C 0.2160(3) 0.0461(3) 0.1670(2) 0.0284(7) Uani 1 1 d . . .
C19 C 0.2760(3) 0.0838(3) 0.2101(2) 0.0320(8) Uani 1 1 d . . .
H19A H 0.3095 0.0420 0.2692 0.038 Uiso 1 1 calc R A .
C20 C 0.2899(3) 0.1827(3) 0.1696(2) 0.0322(8) Uani 1 1 d . A .
C21A C 0.2107(8) 0.2645(6) 0.0853(5) 0.0268(15) Uani 0.50 1 d P A 1
C22A C 0.0957(7) 0.3498(8) 0.1194(6) 0.0371(18) Uani 0.50 1 d P A 1
H22A H 0.0519 0.4056 0.0656 0.056 Uiso 0.50 1 calc PR A 1
H22B H 0.1170 0.3843 0.1592 0.056 Uiso 0.50 1 calc PR A 1
H22C H 0.0467 0.3125 0.1545 0.056 Uiso 0.50 1 calc PR A 1
C23A C 0.2787(9) 0.3248(7) 0.0264(6) 0.0319(19) Uani 0.50 1 d P A 1
C24A C 0.3965(7) 0.2416(8) -0.0098(6) 0.0375(18) Uani 0.50 1 d P A 1
H24A H 0.3765 0.2047 -0.0482 0.056 Uiso 0.50 1 calc PR A 1
H24B H 0.4433 0.1874 0.0434 0.056 Uiso 0.50 1 calc PR A 1
H24C H 0.4420 0.2815 -0.0467 0.056 Uiso 0.50 1 calc PR A 1
C21B C 0.2710(8) 0.2305(6) 0.0643(5) 0.0244(15) Uani 0.50 1 d P A 2
C22B C 0.3888(6) 0.1840(7) 0.0096(5) 0.0295(15) Uani 0.50 1 d P A 2
H22D H 0.3738 0.2127 -0.0573 0.044 Uiso 0.50 1 calc PR A 2
H22E H 0.4190 0.1043 0.0253 0.044 Uiso 0.50 1 calc PR A 2
H22F H 0.4468 0.2062 0.0266 0.044 Uiso 0.50 1 calc PR A 2
C23B C 0.2242(8) 0.3562(7) 0.0465(6) 0.0269(18) Uani 0.50 1 d P A 2
C24B C 0.1091(7) 0.4035(7) 0.0972(6) 0.0309(16) Uani 0.50 1 d P A 2
H24D H 0.1210 0.3723 0.1642 0.046 Uiso 0.50 1 calc PR A 2
H24E H 0.0494 0.3860 0.0765 0.046 Uiso 0.50 1 calc PR A 2
H24F H 0.0828 0.4828 0.0837 0.046 Uiso 0.50 1 calc PR A 2
C25 C 0.2872(3) 0.6492(3) -0.0967(3) 0.0352(8) Uani 1 1 d . A .
C26 C 0.3569(4) 0.6381(4) -0.1871(3) 0.0466(10) Uani 1 1 d . . .
H26A H 0.4346 0.5784 -0.1733 0.070 Uiso 1 1 calc R A .
H26B H 0.3661 0.7062 -0.2171 0.070 Uiso 1 1 calc R . .
H26C H 0.3147 0.6226 -0.2287 0.070 Uiso 1 1 calc R . .
C27 C 0.3497(4) 0.6838(3) -0.0378(3) 0.0394(9) Uani 1 1 d . . .
H27A H 0.4270 0.6254 -0.0195 0.059 Uiso 1 1 calc R A .
H27B H 0.3027 0.6984 0.0178 0.059 Uiso 1 1 calc R . .
H27C H 0.3594 0.7500 -0.0740 0.059 Uiso 1 1 calc R . .
C28 C 0.1622(4) 0.7385(3) -0.1186(4) 0.0537(12) Uani 1 1 d . . .
H28A H 0.1168 0.7432 -0.0609 0.080 Uiso 1 1 calc R A .
H28B H 0.1236 0.7203 -0.1608 0.080 Uiso 1 1 calc R . .
H28C H 0.1671 0.8087 -0.1479 0.080 Uiso 1 1 calc R . .
C29 C 0.2002(3) -0.0602(3) 0.2099(2) 0.0322(8) Uani 1 1 d . . .
C30 C 0.2582(4) -0.1386(3) 0.1467(3) 0.0440(10) Uani 1 1 d . A .
H30A H 0.3415 -0.1516 0.1385 0.066 Uiso 1 1 calc R . .
H30B H 0.2192 -0.1063 0.0862 0.066 Uiso 1 1 calc R . .
H30C H 0.2507 -0.2078 0.1752 0.066 Uiso 1 1 calc R . .
C31 C 0.2543(4) -0.1161(3) 0.3062(3) 0.0455(10) Uani 1 1 d . A .
H31A H 0.2180 -0.0669 0.3472 0.068 Uiso 1 1 calc R . .
H31B H 0.3390 -0.1344 0.3020 0.068 Uiso 1 1 calc R . .
H31C H 0.2406 -0.1828 0.3313 0.068 Uiso 1 1 calc R . .
C32 C 0.0689(4) -0.0363(3) 0.2180(3) 0.0465(10) Uani 1 1 d . A .
H32A H 0.0299 0.0180 0.2542 0.070 Uiso 1 1 calc R . .
H32B H 0.0584 -0.1035 0.2492 0.070 Uiso 1 1 calc R . .
H32C H 0.0344 -0.0080 0.1559 0.070 Uiso 1 1 calc R . .
C33 C 0.6795(3) -0.0348(3) 0.3082(2) 0.0271(7) Uani 1 1 d . . .
C34 C 0.7464(3) 0.0078(3) 0.2413(2) 0.0329(8) Uani 1 1 d . . .
H34A H 0.7970 0.0347 0.2589 0.040 Uiso 1 1 calc R . .
C35 C 0.7389(4) 0.0106(3) 0.1492(3) 0.0394(9) Uani 1 1 d . . .
H35A H 0.7854 0.0384 0.1038 0.047 Uiso 1 1 calc R . .
C36 C 0.6641(4) -0.0267(3) 0.1230(3) 0.0403(9) Uani 1 1 d . . .
H36A H 0.6576 -0.0226 0.0594 0.048 Uiso 1 1 calc R . .
C37 C 0.5990(4) -0.0699(4) 0.1891(3) 0.0441(9) Uani 1 1 d . . .
H37A H 0.5490 -0.0972 0.1710 0.053 Uiso 1 1 calc R . .
C38 C 0.6059(3) -0.0737(3) 0.2816(3) 0.0369(8) Uani 1 1 d . . .
H38A H 0.5602 -0.1030 0.3268 0.044 Uiso 1 1 calc R . .
C39 C 0.7333(3) 0.0673(3) 0.4325(2) 0.0262(7) Uani 1 1 d . . .
C40 C 0.8531(3) 0.0465(3) 0.4247(2) 0.0327(8) Uani 1 1 d . . .
H40A H 0.9091 -0.0229 0.4190 0.039 Uiso 1 1 calc R . .
C41 C 0.8898(3) 0.1281(3) 0.4254(3) 0.0398(9) Uani 1 1 d . . .
H41A H 0.9709 0.1144 0.4193 0.048 Uiso 1 1 calc R . .
C42 C 0.8093(4) 0.2283(3) 0.4350(3) 0.0389(9) Uani 1 1 d . . .
H42A H 0.8350 0.2832 0.4362 0.047 Uiso 1 1 calc R . .
C43 C 0.6902(3) 0.2493(3) 0.4429(3) 0.0367(8) Uani 1 1 d . . .
H43A H 0.6349 0.3187 0.4492 0.044 Uiso 1 1 calc R . .
C44 C 0.6518(3) 0.1695(3) 0.4415(2) 0.0305(7) Uani 1 1 d . . .
H44A H 0.5704 0.1842 0.4468 0.037 Uiso 1 1 calc R . .
C45 C 0.8029(3) -0.1640(3) 0.4799(2) 0.0275(7) Uani 1 1 d . . .
C46 C 0.8367(3) -0.1834(3) 0.5705(2) 0.0305(7) Uani 1 1 d . . .
H46A H 0.7981 -0.1297 0.6044 0.037 Uiso 1 1 calc R . .
C47 C 0.9271(3) -0.2811(3) 0.6117(3) 0.0350(8) Uani 1 1 d . . .
H47A H 0.9488 -0.2946 0.6740 0.042 Uiso 1 1 calc R . .
C48 C 0.9851(4) -0.3586(3) 0.5621(3) 0.0415(9) Uani 1 1 d . . .
H48A H 1.0473 -0.4249 0.5902 0.050 Uiso 1 1 calc R . .
C49 C 0.9530(4) -0.3398(3) 0.4719(3) 0.0467(10) Uani 1 1 d . . .
H49A H 0.9933 -0.3932 0.4380 0.056 Uiso 1 1 calc R . .
C50 C 0.8619(4) -0.2430(3) 0.4304(3) 0.0389(9) Uani 1 1 d . . .
H50A H 0.8397 -0.2306 0.3684 0.047 Uiso 1 1 calc R . .
C51 C 0.4127(6) 0.3512(6) 0.7309(5) 0.0363(17) Uani 0.50 1 d P . .
H51A H 0.4206 0.3837 0.7787 0.054 Uiso 0.50 1 calc PR . .
H51B H 0.4890 0.2949 0.7205 0.054 Uiso 0.50 1 calc PR . .
H51C H 0.3555 0.3183 0.7514 0.054 Uiso 0.50 1 calc PR . .
C52 C 0.3738(6) 0.4330(6) 0.6471(5) 0.0358(16) Uani 0.50 1 d P . .
H52A H 0.4295 0.4690 0.6307 0.043 Uiso 0.50 1 calc PR . .
H52B H 0.2968 0.4885 0.6594 0.043 Uiso 0.50 1 calc PR . .
C53 C 0.3608(6) 0.3986(6) 0.5638(5) 0.0327(15) Uani 0.50 1 d P . .
H53A H 0.4359 0.3388 0.5544 0.039 Uiso 0.50 1 calc PR . .
H53B H 0.3000 0.3683 0.5781 0.039 Uiso 0.50 1 calc PR . .
C54 C 0.3296(6) 0.4820(6) 0.4766(5) 0.0298(15) Uani 0.50 1 d P . .
H54A H 0.3905 0.5122 0.4630 0.036 Uiso 0.50 1 calc PR . .
H54B H 0.2549 0.5417 0.4867 0.036 Uiso 0.50 1 calc PR . .
C55 C 0.3154(8) 0.4524(6) 0.3917(5) 0.046(2) Uani 0.50 1 d P . .
H55A H 0.2521 0.4252 0.4033 0.056 Uiso 0.50 1 calc PR . .
H55B H 0.3890 0.3917 0.3813 0.056 Uiso 0.50 1 calc PR . .
C56 C 0.2870(6) 0.5423(6) 0.3048(5) 0.0341(16) Uani 0.50 1 d P . .
H56A H 0.2696 0.5178 0.2551 0.051 Uiso 0.50 1 calc PR . .
H56B H 0.3544 0.5623 0.2868 0.051 Uiso 0.50 1 calc PR . .
H56C H 0.2185 0.6058 0.3157 0.051 Uiso 0.50 1 calc PR . .
P1 P 0.68120(7) -0.03619(7) 0.42998(5) 0.02329(17) Uani 1 1 d . . .
Pt1 Pt 0.5000 0.0000 0.5000 0.02373(8) Uani 1 2 d S . .

loop_
_atom_site_aniso_label
_atom_site_aniso_U_11
_atom_site_aniso_U_22
_atom_site_aniso_U_33
_atom_site_aniso_U_23
_atom_site_aniso_U_13
_atom_site_aniso_U_12
C1 0.0258(16) 0.0307(17) 0.0266(17) -0.0052(14) 0.0007(13) -0.0161(14)
C2 0.0274(16) 0.0294(17) 0.0212(16) -0.0011(14) -0.0010(13) -0.0147(14)
C3 0.0279(17) 0.0283(17) 0.0231(16) -0.0011(13) -0.0031(13) -0.0107(14)
C4 0.0352(18) 0.0317(18) 0.0264(17) -0.0025(14) -0.0050(14) -0.0174(15)
C5 0.0343(18) 0.0288(17) 0.0249(17) -0.0038(14) -0.0004(14) -0.0150(15)
C6 0.0350(18) 0.0304(18) 0.0278(18) -0.0036(14) -0.0018(14) -0.0161(15)
C7 0.0302(17) 0.0281(17) 0.0297(18) -0.0018(14) -0.0001(14) -0.0137(14)
C8 0.0328(18) 0.0316(18) 0.0219(16) 0.0030(14) -0.0051(14) -0.0114(15)
C9 0.0325(18) 0.0309(18) 0.0236(17) 0.0015(14) -0.0056(14) -0.0144(15)
C10 0.0337(18) 0.0335(19) 0.0246(17) -0.0017(14) -0.0046(14) -0.0123(15)
C11 0.054(2) 0.039(2) 0.032(2) 0.0037(16) -0.0133(18) -0.0224(19)
C12 0.062(3) 0.049(2) 0.029(2) 0.0026(17) -0.0176(19) -0.026(2)
C13 0.053(2) 0.046(2) 0.038(2) -0.0069(18) -0.0174(18) -0.0224(19)
C14 0.041(2) 0.0343(19) 0.0322(19) -0.0036(15) -0.0088(16) -0.0171(16)
C15 0.0310(18) 0.0317(18) 0.0249(17) -0.0040(14) -0.0031(14) -0.0120(15)
C16 0.0321(18) 0.0317(18) 0.0243(17) -0.0025(14) -0.0040(14) -0.0145(15)
C17 0.0297(17) 0.0310(18) 0.0281(17) -0.0071(14) -0.0011(14) -0.0140(14)
C18 0.0327(18) 0.0281(17) 0.0245(17) -0.0046(14) 0.0017(14) -0.0139(14)
C19 0.0399(19) 0.0308(18) 0.0238(17) 0.0006(14) -0.0051(14) -0.0163(15)
C20 0.041(2) 0.0319(18) 0.0246(17) 0.0024(14) -0.0077(15) -0.0196(16)
C21A 0.029(4) 0.024(4) 0.024(4) 0.000(3) -0.008(3) -0.010(3)
C22A 0.028(4) 0.049(5) 0.031(4) -0.011(4) -0.003(3) -0.011(4)
C23A 0.042(5) 0.023(4) 0.029(5) 0.004(3) -0.017(4) -0.013(4)
C24A 0.037(4) 0.039(5) 0.033(4) -0.006(4) 0.001(3) -0.015(4)
C21B 0.025(4) 0.021(4) 0.024(4) -0.001(3) -0.003(3) -0.008(3)
C22B 0.027(4) 0.031(4) 0.027(4) -0.005(3) -0.003(3) -0.009(3)
C23B 0.027(4) 0.019(4) 0.025(4) 0.000(3) -0.004(3) -0.003(3)
C24B 0.035(4) 0.026(4) 0.029(4) 0.000(3) 0.000(3) -0.013(3)
C25 0.037(2) 0.0281(18) 0.0350(19) 0.0051(15) -0.0062(15) -0.0149(16)
C26 0.059(3) 0.054(3) 0.034(2) 0.0018(18) -0.0004(18) -0.038(2)
C27 0.047(2) 0.0286(19) 0.043(2) -0.0011(16) -0.0027(17) -0.0199(17)
C28 0.045(2) 0.032(2) 0.075(3) 0.006(2) -0.015(2) -0.0148(18)
C29 0.0398(19) 0.0287(18) 0.0295(18) -0.0039(14) 0.0015(15) -0.0177(15)
C30 0.064(3) 0.031(2) 0.037(2) -0.0084(17) 0.0049(19) -0.0205(19)
C31 0.074(3) 0.037(2) 0.031(2) 0.0006(16) -0.0031(19) -0.032(2)
C32 0.050(2) 0.039(2) 0.052(3) -0.0040(19) 0.0079(19) -0.0263(19)
C33 0.0309(17) 0.0251(16) 0.0208(16) -0.0011(13) -0.0023(13) -0.0091(14)
C34 0.040(2) 0.0281(17) 0.0277(18) -0.0019(14) -0.0008(15) -0.0141(15)
C35 0.052(2) 0.0333(19) 0.0263(18) -0.0013(15) 0.0060(16) -0.0157(17)
C36 0.045(2) 0.040(2) 0.0254(18) -0.0094(16) -0.0029(16) -0.0053(17)
C37 0.044(2) 0.057(3) 0.040(2) -0.023(2) -0.0014(18) -0.021(2)
C38 0.037(2) 0.048(2) 0.034(2) -0.0158(17) 0.0044(16) -0.0222(17)
C39 0.0321(17) 0.0305(17) 0.0188(15) 0.0016(13) -0.0021(13) -0.0195(14)
C40 0.0286(18) 0.0363(19) 0.0339(19) -0.0020(15) -0.0013(14) -0.0176(15)
C41 0.037(2) 0.046(2) 0.043(2) -0.0024(18) -0.0034(16) -0.0272(18)
C42 0.051(2) 0.039(2) 0.036(2) -0.0008(16) -0.0066(17) -0.0318(19)
C43 0.043(2) 0.0307(18) 0.038(2) -0.0024(15) -0.0012(16) -0.0198(16)
C44 0.0310(18) 0.0336(18) 0.0279(17) -0.0012(14) -0.0020(14) -0.0174(15)
C45 0.0276(16) 0.0273(17) 0.0271(17) 0.0014(13) -0.0019(13) -0.0151(14)
C46 0.0291(17) 0.0389(19) 0.0271(17) -0.0045(15) 0.0023(14) -0.0200(15)
C47 0.0300(18) 0.043(2) 0.0290(18) 0.0056(16) -0.0051(14) -0.0196(16)
C48 0.038(2) 0.0309(19) 0.047(2) 0.0053(17) -0.0085(17) -0.0132(16)
C49 0.052(2) 0.032(2) 0.049(2) -0.0111(18) -0.007(2) -0.0080(18)
C50 0.047(2) 0.0331(19) 0.0314(19) -0.0021(15) -0.0082(16) -0.0132(17)
C51 0.028(4) 0.031(4) 0.037(4) -0.011(3) 0.004(3) 0.002(3)
C52 0.033(4) 0.027(4) 0.040(4) -0.013(3) 0.009(3) -0.005(3)
C53 0.032(4) 0.028(4) 0.036(4) -0.016(3) 0.007(3) -0.007(3)
C54 0.017(3) 0.034(4) 0.036(4) -0.018(3) 0.004(3) -0.003(3)
C55 0.063(5) 0.027(4) 0.033(4) -0.013(3) -0.014(4) 0.004(4)
C56 0.035(4) 0.026(3) 0.026(3) -0.009(3) -0.009(3) 0.007(3)
P1 0.0259(4) 0.0265(4) 0.0186(4) -0.0003(3) -0.0015(3) -0.0146(3)
Pt1 0.02580(11) 0.02801(11) 0.01805(10) 0.00130(7) -0.00270(6) -0.01516(8)

loop_
_atom_type_symbol
_atom_type_description
_atom_type_scat_dispersion_real
_atom_type_scat_dispersion_imag
_atom_type_scat_source
C C 0.0033 0.0016 'International Tables Vol C Tables 4.2.6.8 and 6.1.1.4'
H H 0.0000 0.0000 'International Tables Vol C Tables 4.2.6.8 and 6.1.1.4'
P P 0.1023 0.0942 'International Tables Vol C Tables 4.2.6.8 and 6.1.1.4'
Pt Pt -1.7033 8.3905 'International Tables Vol C Tables 4.2.6.8 and 6.1.1.4'

loop_
_geom_angle_atom_site_label_1
_geom_angle_atom_site_label_2
_geom_angle_atom_site_label_3
_geom_angle
_geom_angle_site_symmetry_1
_geom_angle_site_symmetry_3
C2 C1 Pt1 173.6(3) . .
C1 C2 C3 173.4(4) . .
C20 C3 C4 119.6(3) . .
C20 C3 C2 120.7(3) . .
C4 C3 C2 119.7(3) . .
C5 C4 C3 122.8(3) . .
C5 C4 H4A 118.6 . .
C3 C4 H4A 118.6 . .
C4 C5 C6 123.0(3) . .
C4 C5 C23B 117.2(4) . .
C6 C5 C23B 117.8(4) . .
C4 C5 C23A 116.4(4) . .
C6 C5 C23A 119.0(4) . .
C7 C6 C5 122.3(3) . .
C7 C6 H6A 118.9 . .
C5 C6 H6A 118.9 . .
C6 C7 C8 118.6(3) . .
C6 C7 C25 123.4(3) . .
C8 C7 C25 118.0(3) . .
C9 C8 C7 124.0(3) . .
C9 C8 H8A 118.0 . .
C7 C8 H8A 118.0 . .
C8 C9 C10 124.2(3) . .
C8 C9 C23A 118.6(4) . .
C10 C9 C23A 115.9(4) . .
C8 C9 C23B 117.4(4) . .
C10 C9 C23B 116.2(4) . .
C11 C10 C15 117.9(3) . .
C11 C10 C9 121.2(3) . .
C15 C10 C9 120.8(3) . .
C12 C11 C10 122.2(4) . .
C12 C11 H11A 118.9 . .
C10 C11 H11A 118.9 . .
C11 C12 C13 120.2(4) . .
C11 C12 H12A 119.9 . .
C13 C12 H12A 119.9 . .
C14 C13 C12 119.4(4) . .
C14 C13 H13A 120.3 . .
C12 C13 H13A 120.3 . .
C13 C14 C15 122.0(4) . .
C13 C14 H14A 119.0 . .
C15 C14 H14A 119.0 . .
C14 C15 C10 118.2(3) . .
C14 C15 C16 120.9(3) . .
C10 C15 C16 120.9(3) . .
C17 C16 C15 124.2(3) . .
C17 C16 C21A 119.0(4) . .
C15 C16 C21A 114.5(4) . .
C17 C16 C21B 118.0(4) . .
C15 C16 C21B 115.9(4) . .
C16 C17 C18 124.2(3) . .
C16 C17 H17A 117.9 . .
C18 C17 H17A 117.9 . .
C19 C18 C17 118.2(3) . .
C19 C18 C29 123.0(3) . .
C17 C18 C29 118.7(3) . .
C18 C19 C20 122.5(3) . .
C18 C19 H19A 118.7 . .
C20 C19 H19A 118.7 . .
C3 C20 C19 122.6(3) . .
C3 C20 C21B 117.3(4) . .
C19 C20 C21B 117.9(4) . .
C3 C20 C21A 116.8(4) . .
C19 C20 C21A 118.5(4) . .
C23A C21A C16 111.4(7) . .
C23A C21A C20 107.4(6) . .
C16 C21A C20 110.2(5) . .
C23A C21A C22A 108.1(7) . .
C16 C21A C22A 109.2(6) . .
C20 C21A C22A 110.6(6) . .
C21A C23A C5 109.7(7) . .
C21A C23A C9 110.0(7) . .
C5 C23A C9 111.6(6) . .
C21A C23A C24A 109.9(7) . .
C5 C23A C24A 107.9(7) . .
C9 C23A C24A 107.8(7) . .
C20 C21B C16 110.3(5) . .
C20 C21B C23B 107.0(6) . .
C16 C21B C23B 108.0(6) . .
C20 C21B C22B 111.0(6) . .
C16 C21B C22B 109.2(6) . .
C23B C21B C22B 111.3(7) . .
C21B C22B H22D 109.5 . .
C21B C22B H22E 109.5 . .
H22D C22B H22E 109.5 . .
C21B C22B H22F 109.5 . .
H22D C22B H22F 109.5 . .
H22E C22B H22F 109.5 . .
C5 C23B C24B 107.0(6) . .
C5 C23B C9 111.9(6) . .
C24B C23B C9 109.9(6) . .
C5 C23B C21B 108.1(6) . .
C24B C23B C21B 112.4(7) . .
C9 C23B C21B 107.7(6) . .
C23B C24B H24D 109.5 . .
C23B C24B H24E 109.5 . .
H24D C24B H24E 109.5 . .
C23B C24B H24F 109.5 . .
H24D C24B H24F 109.5 . .
H24E C24B H24F 109.5 . .
C7 C25 C27 112.0(3) . .
C7 C25 C26 109.4(3) . .
C27 C25 C26 107.8(3) . .
C7 C25 C28 109.2(3) . .
C27 C25 C28 108.7(3) . .
C26 C25 C28 109.7(3) . .
C25 C26 H26A 109.5 . .
C25 C26 H26B 109.5 . .
H26A C26 H26B 109.5 . .
C25 C26 H26C 109.5 . .
H26A C26 H26C 109.5 . .
H26B C26 H26C 109.5 . .
C25 C27 H27A 109.5 . .
C25 C27 H27B 109.5 . .
H27A C27 H27B 109.5 . .
C25 C27 H27C 109.5 . .
H27A C27 H27C 109.5 . .
H27B C27 H27C 109.5 . .
C25 C28 H28A 109.5 . .
C25 C28 H28B 109.5 . .
H28A C28 H28B 109.5 . .
C25 C28 H28C 109.5 . .
H28A C28 H28C 109.5 . .
H28B C28 H28C 109.5 . .
C31 C29 C18 112.4(3) . .
C31 C29 C32 108.3(3) . .
C18 C29 C32 109.3(3) . .
C31 C29 C30 108.7(3) . .
C18 C29 C30 109.3(3) . .
C32 C29 C30 108.7(3) . .
C29 C30 H30A 109.5 . .
C29 C30 H30B 109.5 . .
H30A C30 H30B 109.5 . .
C29 C30 H30C 109.5 . .
H30A C30 H30C 109.5 . .
H30B C30 H30C 109.5 . .
C29 C31 H31A 109.5 . .
C29 C31 H31B 109.5 . .
H31A C31 H31B 109.5 . .
C29 C31 H31C 109.5 . .
H31A C31 H31C 109.5 . .
H31B C31 H31C 109.5 . .
C29 C32 H32A 109.5 . .
C29 C32 H32B 109.5 . .
H32A C32 H32B 109.5 . .
C29 C32 H32C 109.5 . .
H32A C32 H32C 109.5 . .
H32B C32 H32C 109.5 . .
C38 C33 C34 119.6(3) . .
C38 C33 P1 118.4(3) . .
C34 C33 P1 121.9(3) . .
C35 C34 C33 119.8(4) . .
C35 C34 H34A 120.1 . .
C33 C34 H34A 120.1 . .
C36 C35 C34 120.4(4) . .
C36 C35 H35A 119.8 . .
C34 C35 H35A 119.8 . .
C37 C36 C35 119.9(3) . .
C37 C36 H36A 120.1 . .
C35 C36 H36A 120.1 . .
C36 C37 C38 120.5(4) . .
C36 C37 H37A 119.8 . .
C38 C37 H37A 119.8 . .
C33 C38 C37 119.9(4) . .
C33 C38 H38A 120.1 . .
C37 C38 H38A 120.1 . .
C44 C39 C40 119.6(3) . .
C44 C39 P1 119.2(3) . .
C40 C39 P1 121.2(3) . .
C41 C40 C39 119.7(3) . .
C41 C40 H40A 120.2 . .
C39 C40 H40A 120.2 . .
C42 C41 C40 120.4(4) . .
C42 C41 H41A 119.8 . .
C40 C41 H41A 119.8 . .
C41 C42 C43 120.1(3) . .
C41 C42 H42A 119.9 . .
C43 C42 H42A 119.9 . .
C44 C43 C42 120.3(4) . .
C44 C43 H43A 119.8 . .
C42 C43 H43A 119.8 . .
C43 C44 C39 119.8(3) . .
C43 C44 H44A 120.1 . .
C39 C44 H44A 120.1 . .
C46 C45 C50 119.2(3) . .
C46 C45 P1 118.7(3) . .
C50 C45 P1 122.1(3) . .
C45 C46 C47 120.2(3) . .
C45 C46 H46A 119.9 . .
C47 C46 H46A 119.9 . .
C48 C47 C46 120.2(3) . .
C48 C47 H47A 119.9 . .
C46 C47 H47A 119.9 . .
C49 C48 C47 120.1(4) . .
C49 C48 H48A 119.9 . .
C47 C48 H48A 119.9 . .
C48 C49 C50 120.3(4) . .
C48 C49 H49A 119.9 . .
C50 C49 H49A 119.9 . .
C49 C50 C45 120.0(4) . .
C49 C50 H50A 120.0 . .
C45 C50 H50A 120.0 . .
C52 C51 H51A 109.5 . .
C52 C51 H51B 109.5 . .
H51A C51 H51B 109.5 . .
C52 C51 H51C 109.5 . .
H51A C51 H51C 109.5 . .
H51B C51 H51C 109.5 . .
C51 C52 C53 117.8(6) . .
C51 C52 H52A 107.9 . .
C53 C52 H52A 107.9 . .
C51 C52 H52B 107.9 . .
C53 C52 H52B 107.9 . .
H52A C52 H52B 107.2 . .
C54 C53 C52 117.1(6) . .
C54 C53 H53A 108.0 . .
C52 C53 H53A 108.0 . .
C54 C53 H53B 108.0 . .
C52 C53 H53B 108.0 . .
H53A C53 H53B 107.3 . .
C53 C54 C55 119.3(6) . .
C53 C54 H54A 107.5 . .
C55 C54 H54A 107.5 . .
C53 C54 H54B 107.5 . .
C55 C54 H54B 107.5 . .
H54A C54 H54B 107.0 . .
C54 C55 C56 115.6(7) . .
C54 C55 H55A 108.4 . .
C56 C55 H55A 108.4 . .
C54 C55 H55B 108.4 . .
C56 C55 H55B 108.4 . .
H55A C55 H55B 107.4 . .
C55 C56 H56A 109.5 . .
C55 C56 H56B 109.5 . .
H56A C56 H56B 109.5 . .
C55 C56 H56C 109.5 . .
H56A C56 H56C 109.5 . .
H56B C56 H56C 109.5 . .
C39 P1 C33 106.17(15) . .
C39 P1 C45 103.47(15) . .
C33 P1 C45 104.55(15) . .
C39 P1 Pt1 110.11(11) . .
C33 P1 Pt1 113.13(11) . .
C45 P1 Pt1 118.35(11) . .
C1 Pt1 C1 180.00(13) 2_656 .
C1 Pt1 P1 92.93(9) 2_656 .
C1 Pt1 P1 87.07(9) . .
C1 Pt1 P1 87.07(9) 2_656 2_656
C1 Pt1 P1 92.93(9) . 2_656
P1 Pt1 P1 180.0 . 2_656

loop_
_geom_bond_atom_site_label_1
_geom_bond_atom_site_label_2
_geom_bond_distance
_geom_bond_site_symmetry_2
C1 C2 1.213(5) .
C1 Pt1 1.996(3) .
C2 C3 1.429(5) .
C3 C20 1.385(5) .
C3 C4 1.427(5) .
C4 C5 1.359(5) .
C4 H4A 0.9500 .
C5 C6 1.426(5) .
C5 C23B 1.511(9) .
C5 C23A 1.525(9) .
C6 C7 1.358(5) .
C6 H6A 0.9500 .
C7 C8 1.437(5) .
C7 C25 1.526(5) .
C8 C9 1.352(5) .
C8 H8A 0.9500 .
C9 C10 1.467(5) .
C9 C23A 1.525(9) .
C9 C23B 1.533(9) .
C10 C11 1.410(5) .
C10 C15 1.413(5) .
C11 C12 1.365(6) .
C11 H11A 0.9500 .
C12 C13 1.382(6) .
C12 H12A 0.9500 .
C13 C14 1.371(5) .
C13 H13A 0.9500 .
C14 C15 1.414(5) .
C14 H14A 0.9500 .
C15 C16 1.462(5) .
C16 C17 1.351(5) .
C16 C21A 1.522(8) .
C16 C21B 1.543(8) .
C17 C18 1.438(5) .
C17 H17A 0.9500 .
C18 C19 1.371(5) .
C18 C29 1.528(5) .
C19 C20 1.418(5) .
C19 H19A 0.9500 .
C20 C21B 1.540(8) .
C20 C21A 1.563(8) .
C21A C23A 1.489(12) .
C21A C22A 1.577(12) .
C22A H22A 0.9800 .
C22A H22B 0.9800 .
C22A H22C 0.9800 .
C23A C24A 1.598(13) .
C24A H24A 0.9800 .
C24A H24B 0.9800 .
C24A H24C 0.9800 .
C21B C23B 1.553(11) .
C21B C22B 1.575(11) .
C22B H22D 0.9800 .
C22B H22E 0.9800 .
C22B H22F 0.9800 .
C23B C24B 1.523(12) .
C24B H24D 0.9800 .
C24B H24E 0.9800 .
C24B H24F 0.9800 .
C25 C27 1.526(5) .
C25 C26 1.533(6) .
C25 C28 1.543(5) .
C26 H26A 0.9800 .
C26 H26B 0.9800 .
C26 H26C 0.9800 .
C27 H27A 0.9800 .
C27 H27B 0.9800 .
C27 H27C 0.9800 .
C28 H28A 0.9800 .
C28 H28B 0.9800 .
C28 H28C 0.9800 .
C29 C31 1.524(5) .
C29 C32 1.532(5) .
C29 C30 1.539(5) .
C30 H30A 0.9800 .
C30 H30B 0.9800 .
C30 H30C 0.9800 .
C31 H31A 0.9800 .
C31 H31B 0.9800 .
C31 H31C 0.9800 .
C32 H32A 0.9800 .
C32 H32B 0.9800 .
C32 H32C 0.9800 .
C33 C38 1.385(5) .
C33 C34 1.395(5) .
C33 P1 1.823(3) .
C34 C35 1.383(5) .
C34 H34A 0.9500 .
C35 C36 1.378(6) .
C35 H35A 0.9500 .
C36 C37 1.377(6) .
C36 H36A 0.9500 .
C37 C38 1.386(5) .
C37 H37A 0.9500 .
C38 H38A 0.9500 .
C39 C44 1.399(5) .
C39 C40 1.400(5) .
C39 P1 1.822(3) .
C40 C41 1.394(5) .
C40 H40A 0.9500 .
C41 C42 1.376(6) .
C41 H41A 0.9500 .
C42 C43 1.391(6) .
C42 H42A 0.9500 .
C43 C44 1.387(5) .
C43 H43A 0.9500 .
C44 H44A 0.9500 .
C45 C46 1.391(5) .
C45 C50 1.398(5) .
C45 P1 1.826(3) .
C46 C47 1.392(5) .
C46 H46A 0.9500 .
C47 C48 1.381(6) .
C47 H47A 0.9500 .
C48 C49 1.380(6) .
C48 H48A 0.9500 .
C49 C50 1.392(6) .
C49 H49A 0.9500 .
C50 H50A 0.9500 .
C51 C52 1.418(10) .
C51 H51A 0.9800 .
C51 H51B 0.9800 .
C51 H51C 0.9800 .
C52 C53 1.502(10) .
C52 H52A 0.9900 .
C52 H52B 0.9900 .
C53 C54 1.456(10) .
C53 H53A 0.9900 .
C53 H53B 0.9900 .
C54 C55 1.491(10) .
C54 H54A 0.9900 .
C54 H54B 0.9900 .
C55 C56 1.494(10) .
C55 H55A 0.9900 .
C55 H55B 0.9900 .
C56 H56A 0.9800 .
C56 H56B 0.9800 .
C56 H56C 0.9800 .
P1 Pt1 2.2977(8) .
Pt1 C1 1.996(3) 2_656
Pt1 P1 2.2977(8) 2_656
